data_7021375
loop_
_publ_author_name
'Kireenko, Marina M.'
'Zaitsev, Kirill V.'
'Oprunenko, Yuri F.'
'Churakov, Andrei V.'
'Tafeenko, Viktor A.'
'Karlov, Sergey S.'
'Zaitseva, Galina S.'

_publ_section_title
;
 Palladium complexes with stabilized germylene and stannylene ligands.
;
_journal_issue 22
_journal_name_full 'Dalton transactions (Cambridge, England : 2003)'
_journal_page_first 7901
_journal_page_last 7912
_journal_paper_doi 10.1039/c3dt32867h
_journal_volume 42
_journal_year 2013
_chemical_formula_moiety 'C68 H76 Ge4 N4 O8 Pd, C7 H8'
_chemical_formula_sum 'C75 H84 Ge4 N4 O8 Pd'
_chemical_formula_weight 1566.22
_chemical_name_systematic
;
?
;
_space_group_IT_number 2
_symmetry_cell_setting triclinic
_symmetry_space_group_name_Hall '-P 1'
_symmetry_space_group_name_H-M 'P -1'
_atom_sites_solution_hydrogens geom
_atom_sites_solution_primary direct
_atom_sites_solution_secondary difmap
_audit_creation_method SHELXL-97
_cell_angle_alpha 94.652(2)
_cell_angle_beta 115.307(2)
_cell_angle_gamma 113.764(2)
_cell_formula_units_Z 2
_cell_length_a 15.2818(19)
_cell_length_b 16.426(2)
_cell_length_c 17.317(2)
_cell_measurement_reflns_used 6221
_cell_measurement_temperature 173(2)
_cell_measurement_theta_max 26.298
_cell_measurement_theta_min 3.353
_cell_volume 3423.8(7)
_computing_cell_refinement 'SAINT (Bruker, 2008)'
_computing_data_collection '<i>APEX2</i> (Bruker, 2008)'
_computing_data_reduction 'SAINT (Bruker, 2008)'
_computing_molecular_graphics 'SHELXTL (Sheldrick, 2008)'
_computing_publication_material 'SHELXTL (Sheldrick, 2008)'
_computing_structure_refinement 'SHELXTL (Sheldrick, 2008)'
_computing_structure_solution 'SHELXTL (Sheldrick, 2008)'
_diffrn_ambient_temperature 173(2)
_diffrn_measured_fraction_theta_full 0.983
_diffrn_measured_fraction_theta_max 0.983
_diffrn_measurement_device_type 'Bruker SMART APEX II'
_diffrn_measurement_method \w
_diffrn_radiation_monochromator graphite
_diffrn_radiation_source 'fine-focus sealed tube'
_diffrn_radiation_type MoK\a
_diffrn_radiation_wavelength 0.71073
_diffrn_reflns_av_R_equivalents 0.0334
_diffrn_reflns_av_sigmaI/netI 0.0522
_diffrn_reflns_limit_h_max 18
_diffrn_reflns_limit_h_min -18
_diffrn_reflns_limit_k_max 20
_diffrn_reflns_limit_k_min -20
_diffrn_reflns_limit_l_max 21
_diffrn_reflns_limit_l_min -21
_diffrn_reflns_number 27142
_diffrn_reflns_theta_full 26.00
_diffrn_reflns_theta_max 26.00
_diffrn_reflns_theta_min 1.54
_diffrn_standards_decay_% 0
_diffrn_standards_interval_time 0
_diffrn_standards_number 0
_exptl_absorpt_coefficient_mu 2.052
_exptl_absorpt_correction_T_max 0.8211
_exptl_absorpt_correction_T_min 0.5780
_exptl_absorpt_correction_type multi-scan
_exptl_absorpt_process_details 'SADABS (Bruker, 2008)'
_exptl_crystal_colour colourless
_exptl_crystal_density_diffrn 1.519
_exptl_crystal_density_method 'not measured'
_exptl_crystal_description block
_exptl_crystal_F_000 1600
_exptl_crystal_size_max 0.30
_exptl_crystal_size_mid 0.20
_exptl_crystal_size_min 0.10
_refine_diff_density_max 0.624
_refine_diff_density_min -0.420
_refine_diff_density_rms 0.077
_refine_ls_extinction_method none
_refine_ls_goodness_of_fit_ref 1.013
_refine_ls_hydrogen_treatment constr
_refine_ls_matrix_type full
_refine_ls_number_parameters 834
_refine_ls_number_reflns 13253
_refine_ls_number_restraints 0
_refine_ls_restrained_S_all 1.013
_refine_ls_R_factor_all 0.0503
_refine_ls_R_factor_gt 0.0335
_refine_ls_shift/su_max 0.001
_refine_ls_shift/su_mean 0.000
_refine_ls_structure_factor_coef Fsqd
_refine_ls_weighting_details 'calc w=1/[\s^2^(Fo^2^)+(0.0316P)^2^+0.0000P] where P=(Fo^2^+2Fc^2^)/3'
_refine_ls_weighting_scheme calc
_refine_ls_wR_factor_gt 0.0720
_refine_ls_wR_factor_ref 0.0764
_reflns_number_gt 10275
_reflns_number_total 13253
_reflns_threshold_expression I>2\s(I)
_cod_data_source_file c3dt32867h.txt
_cod_data_source_block 8
_cod_database_code 7021375

loop_
_symmetry_equiv_pos_as_xyz
'x, y, z'
'-x, -y, -z'

loop_
_atom_site_label
_atom_site_type_symbol
_atom_site_fract_x
_atom_site_fract_y
_atom_site_fract_z
_atom_site_U_iso_or_equiv
_atom_site_adp_type
_atom_site_occupancy
_atom_site_symmetry_multiplicity
_atom_site_calc_flag
_atom_site_refinement_flags
Pd1 Pd 0.226893(19) 0.620621(16) 0.352866(14) 0.02275(6) Uani 1 1 d .
Ge1 Ge 0.33815(2) 0.69867(2) 0.50922(2) 0.02187(8) Uani 1 1 d .
Ge2 Ge 0.07332(3) 0.64411(2) 0.31679(2) 0.02552(8) Uani 1 1 d .
Ge3 Ge 0.30888(3) 0.68141(2) 0.26756(2) 0.02412(8) Uani 1 1 d .
Ge4 Ge 0.17238(3) 0.46023(2) 0.31126(2) 0.02614(8) Uani 1 1 d .
N1 N 0.39951(19) 0.84293(17) 0.56313(16) 0.0235(5) Uani 1 1 d .
N2 N -0.0442(2) 0.58479(19) 0.35761(16) 0.0310(6) Uani 1 1 d .
N3 N 0.2173(2) 0.64104(18) 0.12682(16) 0.0294(6) Uani 1 1 d .
N4 N 0.2708(2) 0.39350(18) 0.32922(17) 0.0285(6) Uani 1 1 d .
O11 O 0.26891(17) 0.68343(14) 0.57641(13) 0.0291(5) Uani 1 1 d .
O12 O 0.47984(16) 0.72504(13) 0.59175(13) 0.0249(5) Uani 1 1 d .
O21 O 0.09487(17) 0.75681(15) 0.37272(14) 0.0341(5) Uani 1 1 d .
O22 O -0.04921(16) 0.60268(15) 0.20523(13) 0.0314(5) Uani 1 1 d .
O31 O 0.39857(18) 0.64358(16) 0.24750(15) 0.0399(6) Uani 1 1 d .
O32 O 0.35818(17) 0.80097(14) 0.26018(13) 0.0290(5) Uani 1 1 d .
O41 O 0.10271(18) 0.39729(15) 0.19111(13) 0.0360(5) Uani 1 1 d .
O42 O 0.10521(16) 0.37210(15) 0.35550(14) 0.0302(5) Uani 1 1 d .
C11 C 0.3988(3) 0.8925(2) 0.4956(2) 0.0314(7) Uani 1 1 d .
H11A H 0.4251 0.9585 0.5225 0.047 Uiso 1 1 calc R
H11B H 0.3232 0.8644 0.4445 0.047 Uiso 1 1 calc R
H11C H 0.4475 0.8874 0.4750 0.047 Uiso 1 1 calc R
C12 C 0.2953(3) 0.7659(2) 0.6336(2) 0.0322(7) Uani 1 1 d .
H12A H 0.3602 0.7826 0.6930 0.039 Uiso 1 1 calc R
H12B H 0.2321 0.7562 0.6420 0.039 Uiso 1 1 calc R
C13 C 0.3213(3) 0.8442(2) 0.5926(2) 0.0305(7) Uani 1 1 d .
H13A H 0.2525 0.8351 0.5406 0.037 Uiso 1 1 calc R
H13B H 0.3555 0.9051 0.6373 0.037 Uiso 1 1 calc R
C14 C 0.5116(2) 0.8791(2) 0.64227(19) 0.0256(7) Uani 1 1 d .
H14A H 0.5062 0.8775 0.6971 0.031 Uiso 1 1 calc R
H14B H 0.5592 0.9448 0.6492 0.031 Uiso 1 1 calc R
C15 C 0.5648(2) 0.8193(2) 0.63097(19) 0.0237(7) Uani 1 1 d .
C16 C 0.6486(2) 0.8301(2) 0.72675(19) 0.0255(7) Uani 1 1 d .
C17 C 0.6058(3) 0.7889(2) 0.7787(2) 0.0344(8) Uani 1 1 d .
H17 H 0.5280 0.7508 0.7521 0.041 Uiso 1 1 calc R
C18 C 0.6738(3) 0.8024(3) 0.8677(2) 0.0452(9) Uani 1 1 d .
H18 H 0.6428 0.7745 0.9022 0.054 Uiso 1 1 calc R
C19 C 0.7871(3) 0.8564(3) 0.9067(2) 0.0473(10) Uani 1 1 d .
H19 H 0.8341 0.8673 0.9686 0.057 Uiso 1 1 calc R
C20 C 0.8313(3) 0.8940(3) 0.8565(2) 0.0445(9) Uani 1 1 d .
H20 H 0.9094 0.9293 0.8828 0.053 Uiso 1 1 calc R
C21 C 0.7624(3) 0.8809(2) 0.7664(2) 0.0351(8) Uani 1 1 d .
H21 H 0.7942 0.9073 0.7319 0.042 Uiso 1 1 calc R
C22 C 0.6151(2) 0.8507(2) 0.57215(19) 0.0233(7) Uani 1 1 d .
C23 C 0.6932(2) 0.9435(2) 0.5944(2) 0.0299(7) Uani 1 1 d .
H23 H 0.7199 0.9865 0.6496 0.036 Uiso 1 1 calc R
C24 C 0.7327(3) 0.9744(2) 0.5381(2) 0.0378(8) Uani 1 1 d .
H24 H 0.7882 1.0374 0.5557 0.045 Uiso 1 1 calc R
C25 C 0.6915(3) 0.9137(3) 0.4563(2) 0.0400(9) Uani 1 1 d .
H25 H 0.7168 0.9353 0.4167 0.048 Uiso 1 1 calc R
C26 C 0.6134(3) 0.8217(3) 0.4321(2) 0.0346(8) Uani 1 1 d .
H26 H 0.5846 0.7800 0.3755 0.042 Uiso 1 1 calc R
C27 C 0.5765(2) 0.7896(2) 0.4905(2) 0.0283(7) Uani 1 1 d .
H27 H 0.5247 0.7256 0.4743 0.034 Uiso 1 1 calc R
C31 C -0.0490(3) 0.4996(3) 0.3828(2) 0.0417(9) Uani 1 1 d .
H31A H -0.1004 0.4783 0.4057 0.063 Uiso 1 1 calc R
H31B H 0.0249 0.5138 0.4295 0.063 Uiso 1 1 calc R
H31C H -0.0749 0.4504 0.3300 0.063 Uiso 1 1 calc R
C32 C 0.0301(3) 0.7522(3) 0.4128(2) 0.0428(9) Uani 1 1 d .
H32A H -0.0367 0.7548 0.3707 0.051 Uiso 1 1 calc R
H32B H 0.0733 0.8060 0.4677 0.051 Uiso 1 1 calc R
C33 C -0.0037(3) 0.6618(3) 0.4361(2) 0.0410(9) Uani 1 1 d .
H33A H 0.0605 0.6655 0.4891 0.049 Uiso 1 1 calc R
H33B H -0.0628 0.6503 0.4506 0.049 Uiso 1 1 calc R
C34 C -0.1517(2) 0.5674(3) 0.2824(2) 0.0358(8) Uani 1 1 d .
H34A H -0.1620 0.6223 0.2924 0.043 Uiso 1 1 calc R
H34B H -0.2128 0.5127 0.2811 0.043 Uiso 1 1 calc R
C35 C -0.1566(2) 0.5489(2) 0.1916(2) 0.0301(7) Uani 1 1 d .
C36 C -0.2335(2) 0.5795(2) 0.1261(2) 0.0309(7) Uani 1 1 d .
C37 C -0.2119(3) 0.6127(2) 0.0617(2) 0.0323(7) Uani 1 1 d .
H37 H -0.1487 0.6179 0.0598 0.039 Uiso 1 1 calc R
C38 C -0.2815(3) 0.6384(2) 0.0002(2) 0.0425(9) Uani 1 1 d .
H38 H -0.2664 0.6601 -0.0442 0.051 Uiso 1 1 calc R
C39 C -0.3730(3) 0.6326(3) 0.0029(2) 0.0471(10) Uani 1 1 d .
H39 H -0.4209 0.6502 -0.0395 0.056 Uiso 1 1 calc R
C40 C -0.3938(3) 0.6013(3) 0.0672(3) 0.0484(10) Uani 1 1 d .
H40 H -0.4562 0.5974 0.0696 0.058 Uiso 1 1 calc R
C41 C -0.3251(3) 0.5753(3) 0.1285(2) 0.0423(9) Uani 1 1 d .
H41 H -0.3404 0.5541 0.1730 0.051 Uiso 1 1 calc R
C42 C -0.1991(3) 0.4442(2) 0.1528(2) 0.0344(8) Uani 1 1 d .
C43 C -0.3088(3) 0.3789(3) 0.1202(3) 0.0560(11) Uani 1 1 d .
H43 H -0.3598 0.3996 0.1162 0.067 Uiso 1 1 calc R
C44 C -0.3450(4) 0.2851(3) 0.0936(3) 0.0697(13) Uani 1 1 d .
H44 H -0.4208 0.2419 0.0709 0.084 Uiso 1 1 calc R
C45 C -0.2728(4) 0.2522(3) 0.0992(3) 0.0579(11) Uani 1 1 d .
H45 H -0.2980 0.1870 0.0810 0.070 Uiso 1 1 calc R
C46 C -0.1641(3) 0.3160(3) 0.1316(2) 0.0470(10) Uani 1 1 d .
H46 H -0.1130 0.2948 0.1370 0.056 Uiso 1 1 calc R
C47 C -0.1278(3) 0.4109(2) 0.1567(2) 0.0363(8) Uani 1 1 d .
H47 H -0.0527 0.4539 0.1769 0.044 Uiso 1 1 calc R
C51 C 0.0973(3) 0.6059(2) 0.0909(2) 0.0412(9) Uani 1 1 d .
H51A H 0.0593 0.5908 0.0254 0.062 Uiso 1 1 calc R
H51B H 0.0863 0.6541 0.1162 0.062 Uiso 1 1 calc R
H51C H 0.0668 0.5497 0.1073 0.062 Uiso 1 1 calc R
C52 C 0.2396(3) 0.5677(2) 0.0994(2) 0.0408(9) Uani 1 1 d .
H52A H 0.2193 0.5564 0.0356 0.049 Uiso 1 1 calc R
H52B H 0.1950 0.5086 0.1065 0.049 Uiso 1 1 calc R
C53 C 0.3617(3) 0.5997(3) 0.1579(2) 0.0460(10) Uani 1 1 d .
H53A H 0.3744 0.5453 0.1549 0.055 Uiso 1 1 calc R
H53B H 0.4042 0.6440 0.1356 0.055 Uiso 1 1 calc R
C54 C 0.2691(3) 0.7260(2) 0.1031(2) 0.0316(7) Uani 1 1 d .
H54A H 0.2140 0.7236 0.0444 0.038 Uiso 1 1 calc R
H54B H 0.3315 0.7273 0.0976 0.038 Uiso 1 1 calc R
C55 C 0.3118(3) 0.8155(2) 0.17528(19) 0.0279(7) Uani 1 1 d .
C56 C 0.4059(3) 0.8961(2) 0.17294(19) 0.0312(7) Uani 1 1 d .
C57 C 0.5035(3) 0.8923(3) 0.1997(2) 0.0411(9) Uani 1 1 d .
H57 H 0.5093 0.8412 0.2188 0.049 Uiso 1 1 calc R
C58 C 0.5922(3) 0.9614(3) 0.1989(2) 0.0489(10) Uani 1 1 d .
H58 H 0.6585 0.9579 0.2177 0.059 Uiso 1 1 calc R
C59 C 0.5843(3) 1.0356(3) 0.1707(3) 0.0541(11) Uani 1 1 d .
H59 H 0.6443 1.0825 0.1684 0.065 Uiso 1 1 calc R
C60 C 0.4896(3) 1.0415(3) 0.1461(2) 0.0498(10) Uani 1 1 d .
H60 H 0.4850 1.0935 0.1283 0.060 Uiso 1 1 calc R
C61 C 0.4004(3) 0.9720(2) 0.1469(2) 0.0375(8) Uani 1 1 d .
H61 H 0.3350 0.9766 0.1294 0.045 Uiso 1 1 calc R
C62 C 0.2151(3) 0.8329(2) 0.15986(19) 0.0283(7) Uani 1 1 d .
C63 C 0.1480(3) 0.8373(2) 0.0763(2) 0.0367(8) Uani 1 1 d .
H63 H 0.1654 0.8334 0.0301 0.044 Uiso 1 1 calc R
C64 C 0.0572(3) 0.8471(2) 0.0604(2) 0.0425(9) Uani 1 1 d .
H64 H 0.0128 0.8505 0.0035 0.051 Uiso 1 1 calc R
C65 C 0.0297(3) 0.8522(2) 0.1260(2) 0.0417(9) Uani 1 1 d .
H65 H -0.0334 0.8586 0.1146 0.050 Uiso 1 1 calc R
C66 C 0.0952(3) 0.8477(2) 0.2088(2) 0.0375(8) Uani 1 1 d .
H66 H 0.0768 0.8508 0.2545 0.045 Uiso 1 1 calc R
C67 C 0.1875(3) 0.8388(2) 0.2254(2) 0.0304(7) Uani 1 1 d .
H67 H 0.2324 0.8368 0.2829 0.036 Uiso 1 1 calc R
C71 C 0.3886(3) 0.4562(2) 0.3957(2) 0.0418(9) Uani 1 1 d .
H71A H 0.4314 0.4245 0.3970 0.063 Uiso 1 1 calc R
H71B H 0.3972 0.4725 0.4552 0.063 Uiso 1 1 calc R
H71C H 0.4157 0.5131 0.3793 0.063 Uiso 1 1 calc R
C72 C 0.1339(3) 0.3324(2) 0.1697(2) 0.0382(8) Uani 1 1 d .
H72A H 0.1237 0.3262 0.1087 0.046 Uiso 1 1 calc R
H72B H 0.0868 0.2704 0.1708 0.046 Uiso 1 1 calc R
C73 C 0.2539(3) 0.3663(2) 0.2376(2) 0.0394(8) Uani 1 1 d .
H73A H 0.2729 0.3161 0.2313 0.047 Uiso 1 1 calc R
H73B H 0.3024 0.4207 0.2275 0.047 Uiso 1 1 calc R
C74 C 0.2210(2) 0.3104(2) 0.3550(2) 0.0280(7) Uani 1 1 d .
H74A H 0.2795 0.2973 0.3952 0.034 Uiso 1 1 calc R
H74B H 0.1669 0.2554 0.3007 0.034 Uiso 1 1 calc R
C75 C 0.1624(2) 0.3270(2) 0.4033(2) 0.0278(7) Uani 1 1 d .
C76 C 0.0772(2) 0.2326(2) 0.3972(2) 0.0298(7) Uani 1 1 d .
C77 C 0.1058(3) 0.1650(3) 0.4246(3) 0.0517(10) Uani 1 1 d .
H77 H 0.1795 0.1766 0.4455 0.062 Uiso 1 1 calc R
C78 C 0.0289(3) 0.0817(3) 0.4219(3) 0.0585(11) Uani 1 1 d .
H78 H 0.0507 0.0376 0.4429 0.070 Uiso 1 1 calc R
C79 C -0.0786(3) 0.0622(3) 0.3891(3) 0.0484(10) Uani 1 1 d .
H79 H -0.1318 0.0046 0.3867 0.058 Uiso 1 1 calc R
C80 C -0.1077(3) 0.1267(3) 0.3601(3) 0.0483(10) Uani 1 1 d .
H80 H -0.1823 0.1134 0.3370 0.058 Uiso 1 1 calc R
C81 C -0.0315(3) 0.2110(2) 0.3634(2) 0.0358(8) Uani 1 1 d .
H81 H -0.0544 0.2545 0.3422 0.043 Uiso 1 1 calc R
C82 C 0.2456(2) 0.3871(2) 0.5026(2) 0.0267(7) Uani 1 1 d .
C83 C 0.3195(3) 0.3615(2) 0.5599(2) 0.0374(8) Uani 1 1 d .
H83 H 0.3182 0.3061 0.5372 0.045 Uiso 1 1 calc R
C84 C 0.3945(3) 0.4137(3) 0.6482(2) 0.0401(8) Uani 1 1 d .
H84 H 0.4429 0.3936 0.6859 0.048 Uiso 1 1 calc R
C85 C 0.3994(3) 0.4961(2) 0.6824(2) 0.0354(8) Uani 1 1 d .
H85 H 0.4518 0.5333 0.7431 0.042 Uiso 1 1 calc R
C86 C 0.3268(3) 0.5226(2) 0.6261(2) 0.0333(8) Uani 1 1 d .
H86 H 0.3290 0.5786 0.6485 0.040 Uiso 1 1 calc R
C87 C 0.2506(2) 0.4686(2) 0.5374(2) 0.0279(7) Uani 1 1 d .
H87 H 0.2010 0.4878 0.4999 0.033 Uiso 1 1 calc R
C91 C 0.8357(4) 0.9061(3) 0.1819(3) 0.0629(12) Uani 1 1 d .
C92 C 0.7278(4) 0.8788(4) 0.1178(3) 0.0736(14) Uani 1 1 d .
H92 H 0.6701 0.8196 0.1076 0.088 Uiso 1 1 calc R
C93 C 0.7026(6) 0.9349(5) 0.0692(4) 0.0927(17) Uani 1 1 d .
H93 H 0.6277 0.9152 0.0262 0.111 Uiso 1 1 calc R
C94 C 0.7843(7) 1.0195(5) 0.0817(4) 0.100(2) Uani 1 1 d .
H94 H 0.7663 1.0587 0.0477 0.121 Uiso 1 1 calc R
C95 C 0.8911(6) 1.0476(4) 0.1428(4) 0.097(2) Uani 1 1 d .
H95 H 0.9481 1.1059 0.1505 0.117 Uiso 1 1 calc R
C96 C 0.9182(5) 0.9911(4) 0.1949(4) 0.0780(14) Uani 1 1 d .
H96 H 0.9930 1.0116 0.2387 0.094 Uiso 1 1 calc R
C97 C 0.8602(5) 0.8449(4) 0.2355(4) 0.0916(17) Uani 1 1 d .
H97D H 0.9343 0.8813 0.2886 0.137 Uiso 1 1 calc R
H97A H 0.8575 0.7940 0.1992 0.137 Uiso 1 1 calc R
H97B H 0.8053 0.8189 0.2542 0.137 Uiso 1 1 calc R

loop_
_atom_site_aniso_label
_atom_site_aniso_U_11
_atom_site_aniso_U_22
_atom_site_aniso_U_33
_atom_site_aniso_U_23
_atom_site_aniso_U_13
_atom_site_aniso_U_12
Pd1 0.02723(13) 0.02140(13) 0.02179(12) 0.00729(10) 0.01325(10) 0.01257(11)
Ge1 0.02486(17) 0.02006(18) 0.02220(16) 0.00728(13) 0.01228(14) 0.01158(15)
Ge2 0.02500(18) 0.0288(2) 0.02333(17) 0.00877(14) 0.01253(14) 0.01305(16)
Ge3 0.02967(18) 0.02402(19) 0.02244(17) 0.00865(14) 0.01460(15) 0.01438(15)
Ge4 0.03110(19) 0.02146(18) 0.02628(17) 0.00719(14) 0.01455(15) 0.01306(16)
N1 0.0242(13) 0.0215(14) 0.0268(13) 0.0085(11) 0.0122(11) 0.0134(12)
N2 0.0261(14) 0.0404(17) 0.0245(14) 0.0122(12) 0.0133(12) 0.0134(13)
N3 0.0400(16) 0.0251(15) 0.0223(13) 0.0077(11) 0.0157(12) 0.0153(13)
N4 0.0281(14) 0.0250(15) 0.0373(15) 0.0110(12) 0.0198(13) 0.0133(13)
O11 0.0351(12) 0.0270(12) 0.0310(12) 0.0082(10) 0.0214(10) 0.0152(10)
O12 0.0251(11) 0.0185(11) 0.0286(11) 0.0063(9) 0.0108(9) 0.0117(10)
O21 0.0375(13) 0.0348(14) 0.0336(12) 0.0078(10) 0.0198(11) 0.0191(11)
O22 0.0236(11) 0.0423(14) 0.0245(11) 0.0124(10) 0.0132(10) 0.0111(11)
O31 0.0452(14) 0.0478(16) 0.0402(13) 0.0100(12) 0.0252(12) 0.0307(13)
O32 0.0358(12) 0.0245(12) 0.0209(11) 0.0072(9) 0.0122(10) 0.0120(10)
O41 0.0446(14) 0.0337(14) 0.0259(12) 0.0027(10) 0.0140(11) 0.0210(12)
O42 0.0276(12) 0.0301(13) 0.0419(13) 0.0182(10) 0.0203(10) 0.0176(10)
C11 0.0364(18) 0.0237(18) 0.0379(18) 0.0163(15) 0.0172(16) 0.0182(16)
C12 0.0379(19) 0.034(2) 0.0327(18) 0.0101(15) 0.0213(16) 0.0211(17)
C13 0.0308(18) 0.0276(19) 0.0340(18) 0.0044(14) 0.0151(15) 0.0174(16)
C14 0.0261(16) 0.0203(17) 0.0304(17) 0.0061(13) 0.0130(14) 0.0127(14)
C15 0.0231(16) 0.0218(17) 0.0242(16) 0.0062(13) 0.0093(13) 0.0121(14)
C16 0.0282(17) 0.0227(17) 0.0271(16) 0.0074(13) 0.0112(14) 0.0167(15)
C17 0.0335(19) 0.037(2) 0.0376(19) 0.0152(16) 0.0170(16) 0.0215(17)
C18 0.057(3) 0.059(3) 0.038(2) 0.0266(19) 0.028(2) 0.038(2)
C19 0.060(3) 0.057(3) 0.0269(19) 0.0140(18) 0.0110(19) 0.041(2)
C20 0.033(2) 0.043(2) 0.038(2) 0.0082(18) 0.0036(17) 0.0175(18)
C21 0.0331(19) 0.034(2) 0.0335(18) 0.0116(15) 0.0120(16) 0.0169(17)
C22 0.0233(16) 0.0241(17) 0.0262(16) 0.0110(13) 0.0098(13) 0.0169(14)
C23 0.0278(17) 0.0282(19) 0.0333(18) 0.0104(15) 0.0126(15) 0.0161(16)
C24 0.0341(19) 0.030(2) 0.056(2) 0.0237(18) 0.0243(18) 0.0188(17)
C25 0.045(2) 0.052(3) 0.050(2) 0.032(2) 0.0333(19) 0.033(2)
C26 0.0356(19) 0.048(2) 0.0341(18) 0.0159(17) 0.0196(16) 0.0300(19)
C27 0.0281(17) 0.0301(19) 0.0351(18) 0.0129(15) 0.0170(15) 0.0198(15)
C31 0.044(2) 0.051(2) 0.0343(19) 0.0219(18) 0.0233(17) 0.0202(19)
C32 0.041(2) 0.049(2) 0.043(2) 0.0059(18) 0.0210(18) 0.0276(19)
C33 0.037(2) 0.059(3) 0.0324(19) 0.0118(18) 0.0219(17) 0.0235(19)
C34 0.0245(17) 0.051(2) 0.0329(18) 0.0152(17) 0.0145(15) 0.0186(17)
C35 0.0257(17) 0.038(2) 0.0280(17) 0.0150(15) 0.0148(14) 0.0139(16)
C36 0.0252(17) 0.0261(19) 0.0307(17) 0.0058(14) 0.0095(15) 0.0089(15)
C37 0.0343(19) 0.0290(19) 0.0294(17) 0.0067(15) 0.0138(15) 0.0146(16)
C38 0.051(2) 0.037(2) 0.0340(19) 0.0163(17) 0.0165(18) 0.0213(19)
C39 0.034(2) 0.041(2) 0.048(2) 0.0193(19) 0.0067(18) 0.0171(19)
C40 0.0255(19) 0.045(2) 0.063(3) 0.017(2) 0.0145(19) 0.0160(18)
C41 0.0256(18) 0.045(2) 0.045(2) 0.0163(18) 0.0139(17) 0.0111(17)
C42 0.0367(19) 0.039(2) 0.0295(18) 0.0182(16) 0.0193(16) 0.0157(17)
C43 0.046(2) 0.040(3) 0.083(3) 0.027(2) 0.036(2) 0.017(2)
C44 0.056(3) 0.044(3) 0.100(4) 0.027(3) 0.045(3) 0.010(2)
C45 0.085(3) 0.035(2) 0.065(3) 0.024(2) 0.050(3) 0.025(2)
C46 0.069(3) 0.052(3) 0.033(2) 0.0175(18) 0.029(2) 0.036(2)
C47 0.039(2) 0.040(2) 0.0256(17) 0.0092(15) 0.0152(16) 0.0166(18)
C51 0.036(2) 0.032(2) 0.0325(19) 0.0027(16) 0.0092(16) 0.0069(17)
C52 0.064(3) 0.027(2) 0.0321(19) 0.0052(15) 0.0261(19) 0.0222(19)
C53 0.076(3) 0.044(2) 0.047(2) 0.0180(18) 0.042(2) 0.041(2)
C54 0.045(2) 0.0303(19) 0.0241(16) 0.0091(14) 0.0194(16) 0.0201(17)
C55 0.0376(18) 0.0237(18) 0.0193(15) 0.0084(13) 0.0133(14) 0.0130(15)
C56 0.042(2) 0.0267(19) 0.0209(16) 0.0055(14) 0.0174(15) 0.0122(16)
C57 0.051(2) 0.036(2) 0.040(2) 0.0168(17) 0.0259(18) 0.0201(19)
C58 0.046(2) 0.043(2) 0.054(2) 0.0096(19) 0.029(2) 0.014(2)
C59 0.060(3) 0.045(3) 0.053(2) 0.015(2) 0.040(2) 0.009(2)
C60 0.072(3) 0.032(2) 0.037(2) 0.0148(17) 0.029(2) 0.016(2)
C61 0.050(2) 0.030(2) 0.0295(18) 0.0124(15) 0.0209(17) 0.0153(18)
C62 0.0363(18) 0.0204(17) 0.0238(16) 0.0076(13) 0.0134(15) 0.0118(15)
C63 0.049(2) 0.039(2) 0.0239(17) 0.0132(15) 0.0174(16) 0.0234(18)
C64 0.047(2) 0.039(2) 0.0322(19) 0.0123(16) 0.0118(17) 0.0226(19)
C65 0.040(2) 0.041(2) 0.041(2) 0.0106(17) 0.0161(18) 0.0223(18)
C66 0.044(2) 0.033(2) 0.039(2) 0.0106(16) 0.0242(18) 0.0185(18)
C67 0.0341(18) 0.0248(18) 0.0272(17) 0.0076(14) 0.0135(15) 0.0121(15)
C71 0.0294(19) 0.042(2) 0.048(2) 0.0108(18) 0.0203(17) 0.0121(18)
C72 0.053(2) 0.0260(19) 0.0339(19) 0.0049(15) 0.0240(18) 0.0168(18)
C73 0.055(2) 0.035(2) 0.048(2) 0.0164(17) 0.038(2) 0.0259(19)
C74 0.0290(17) 0.0258(18) 0.0365(18) 0.0121(14) 0.0194(15) 0.0159(15)
C75 0.0239(16) 0.0257(18) 0.0390(18) 0.0158(15) 0.0173(15) 0.0138(15)
C76 0.0269(17) 0.0288(19) 0.0316(17) 0.0106(14) 0.0163(15) 0.0098(15)
C77 0.034(2) 0.034(2) 0.074(3) 0.028(2) 0.020(2) 0.0117(18)
C78 0.052(3) 0.038(2) 0.075(3) 0.032(2) 0.028(2) 0.015(2)
C79 0.054(3) 0.028(2) 0.061(3) 0.0119(19) 0.041(2) 0.0059(19)
C80 0.034(2) 0.037(2) 0.068(3) -0.0041(19) 0.034(2) 0.0071(18)
C81 0.0315(18) 0.029(2) 0.047(2) 0.0041(16) 0.0230(17) 0.0136(16)
C82 0.0258(16) 0.0255(18) 0.0354(18) 0.0123(14) 0.0199(15) 0.0127(15)
C83 0.040(2) 0.036(2) 0.045(2) 0.0127(17) 0.0206(18) 0.0263(18)
C84 0.038(2) 0.045(2) 0.040(2) 0.0152(18) 0.0175(17) 0.0240(19)
C85 0.0365(19) 0.035(2) 0.0344(19) 0.0127(16) 0.0209(16) 0.0138(17)
C86 0.041(2) 0.0272(19) 0.041(2) 0.0149(16) 0.0282(17) 0.0158(17)
C87 0.0287(17) 0.0261(18) 0.0394(19) 0.0174(15) 0.0219(15) 0.0158(15)
C91 0.086(4) 0.057(3) 0.071(3) 0.016(2) 0.053(3) 0.043(3)
C92 0.084(4) 0.073(4) 0.065(3) 0.008(3) 0.040(3) 0.040(3)
C93 0.125(5) 0.110(5) 0.065(3) 0.033(3) 0.052(4) 0.069(5)
C94 0.179(7) 0.088(5) 0.090(5) 0.047(4) 0.098(5) 0.076(5)
C95 0.124(5) 0.072(4) 0.100(5) 0.015(4) 0.081(5) 0.026(4)
C96 0.090(4) 0.064(4) 0.091(4) 0.016(3) 0.061(3) 0.032(3)
C97 0.124(5) 0.088(4) 0.106(4) 0.042(3) 0.070(4) 0.074(4)

loop_
_atom_type_symbol
_atom_type_description
_atom_type_scat_dispersion_real
_atom_type_scat_dispersion_imag
_atom_type_scat_source
C C 0.0033 0.0016 'International Tables Vol C Tables 4.2.6.8 and 6.1.1.4'
H H 0.0000 0.0000 'International Tables Vol C Tables 4.2.6.8 and 6.1.1.4'
N N 0.0061 0.0033 'International Tables Vol C Tables 4.2.6.8 and 6.1.1.4'
O O 0.0106 0.0060 'International Tables Vol C Tables 4.2.6.8 and 6.1.1.4'
Ge Ge 0.1547 1.8001 'International Tables Vol C Tables 4.2.6.8 and 6.1.1.4'
Pd Pd -0.9988 1.0072 'International Tables Vol C Tables 4.2.6.8 and 6.1.1.4'

loop_
_geom_angle_atom_site_label_1
_geom_angle_atom_site_label_2
_geom_angle_atom_site_label_3
_geom_angle
Ge2 Pd1 Ge3 110.336(15)
Ge2 Pd1 Ge4 111.398(15)
Ge3 Pd1 Ge4 103.963(14)
Ge2 Pd1 Ge1 101.237(14)
Ge3 Pd1 Ge1 115.024(17)
Ge4 Pd1 Ge1 115.077(14)
O12 Ge1 O11 103.12(9)
O12 Ge1 N1 83.90(9)
O11 Ge1 N1 84.76(9)
O12 Ge1 Pd1 131.53(6)
O11 Ge1 Pd1 118.06(7)
N1 Ge1 Pd1 122.24(6)
O22 Ge2 O21 104.85(10)
O22 Ge2 N2 84.06(9)
O21 Ge2 N2 84.52(10)
O22 Ge2 Pd1 126.49(7)
O21 Ge2 Pd1 119.68(7)
N2 Ge2 Pd1 125.77(7)
O32 Ge3 O31 103.65(10)
O32 Ge3 N3 84.74(9)
O31 Ge3 N3 83.58(10)
O32 Ge3 Pd1 126.71(6)
O31 Ge3 Pd1 122.90(7)
N3 Ge3 Pd1 121.97(7)
O42 Ge4 O41 103.58(10)
O42 Ge4 N4 83.36(9)
O41 Ge4 N4 84.72(10)
O42 Ge4 Pd1 126.39(7)
O41 Ge4 Pd1 118.24(7)
N4 Ge4 Pd1 129.76(7)
C11 N1 C14 113.3(2)
C11 N1 C13 111.3(2)
C14 N1 C13 110.2(2)
C11 N1 Ge1 111.94(18)
C14 N1 Ge1 106.48(16)
C13 N1 Ge1 103.05(17)
C31 N2 C33 111.3(2)
C31 N2 C34 112.8(3)
C33 N2 C34 110.6(2)
C31 N2 Ge2 113.27(19)
C33 N2 Ge2 102.28(19)
C34 N2 Ge2 106.05(17)
C52 N3 C51 111.8(3)
C52 N3 C54 111.1(2)
C51 N3 C54 112.5(2)
C52 N3 Ge3 103.05(18)
C51 N3 Ge3 113.04(18)
C54 N3 Ge3 104.77(18)
C71 N4 C74 112.5(2)
C71 N4 C73 111.3(2)
C74 N4 C73 111.5(2)
C71 N4 Ge4 112.6(2)
C74 N4 Ge4 105.95(16)
C73 N4 Ge4 102.53(18)
C12 O11 Ge1 116.07(18)
C15 O12 Ge1 118.56(16)
C32 O21 Ge2 116.5(2)
C35 O22 Ge2 120.55(17)
C53 O31 Ge3 117.2(2)
C55 O32 Ge3 119.41(18)
C72 O41 Ge4 116.20(19)
C75 O42 Ge4 118.26(17)
N1 C11 H11A 109.5
N1 C11 H11B 109.5
H11A C11 H11B 109.5
N1 C11 H11C 109.5
H11A C11 H11C 109.5
H11B C11 H11C 109.5
O11 C12 C13 109.3(2)
O11 C12 H12A 109.8
C13 C12 H12A 109.8
O11 C12 H12B 109.8
C13 C12 H12B 109.8
H12A C12 H12B 108.3
N1 C13 C12 107.9(2)
N1 C13 H13A 110.1
C12 C13 H13A 110.1
N1 C13 H13B 110.1
C12 C13 H13B 110.1
H13A C13 H13B 108.4
N1 C14 C15 110.6(2)
N1 C14 H14A 109.5
C15 C14 H14A 109.5
N1 C14 H14B 109.5
C15 C14 H14B 109.5
H14A C14 H14B 108.1
O12 C15 C22 111.7(2)
O12 C15 C16 107.7(2)
C22 C15 C16 114.5(2)
O12 C15 C14 107.0(2)
C22 C15 C14 109.6(2)
C16 C15 C14 105.9(2)
C21 C16 C17 117.5(3)
C21 C16 C15 125.3(3)
C17 C16 C15 117.1(3)
C18 C17 C16 121.4(3)
C18 C17 H17 119.3
C16 C17 H17 119.3
C17 C18 C19 119.9(3)
C17 C18 H18 120.0
C19 C18 H18 120.0
C20 C19 C18 119.8(3)
C20 C19 H19 120.1
C18 C19 H19 120.1
C19 C20 C21 120.3(3)
C19 C20 H20 119.9
C21 C20 H20 119.9
C16 C21 C20 120.9(3)
C16 C21 H21 119.5
C20 C21 H21 119.5
C27 C22 C23 118.0(3)
C27 C22 C15 120.8(3)
C23 C22 C15 121.0(3)
C24 C23 C22 121.5(3)
C24 C23 H23 119.3
C22 C23 H23 119.3
C25 C24 C23 119.9(3)
C25 C24 H24 120.1
C23 C24 H24 120.1
C24 C25 C26 119.9(3)
C24 C25 H25 120.0
C26 C25 H25 120.0
C25 C26 C27 120.2(3)
C25 C26 H26 119.9
C27 C26 H26 119.9
C22 C27 C26 120.5(3)
C22 C27 H27 119.8
C26 C27 H27 119.8
N2 C31 H31A 109.5
N2 C31 H31B 109.5
H31A C31 H31B 109.5
N2 C31 H31C 109.5
H31A C31 H31C 109.5
H31B C31 H31C 109.5
O21 C32 C33 109.2(3)
O21 C32 H32A 109.8
C33 C32 H32A 109.8
O21 C32 H32B 109.8
C33 C32 H32B 109.8
H32A C32 H32B 108.3
N2 C33 C32 108.1(3)
N2 C33 H33A 110.1
C32 C33 H33A 110.1
N2 C33 H33B 110.1
C32 C33 H33B 110.1
H33A C33 H33B 108.4
N2 C34 C35 111.3(2)
N2 C34 H34A 109.4
C35 C34 H34A 109.4
N2 C34 H34B 109.4
C35 C34 H34B 109.4
H34A C34 H34B 108.0
O22 C35 C36 108.3(2)
O22 C35 C42 110.3(3)
C36 C35 C42 110.0(3)
O22 C35 C34 108.6(2)
C36 C35 C34 109.8(3)
C42 C35 C34 109.7(3)
C37 C36 C41 118.2(3)
C37 C36 C35 119.3(3)
C41 C36 C35 122.5(3)
C38 C37 C36 120.5(3)
C38 C37 H37 119.7
C36 C37 H37 119.7
C37 C38 C39 120.5(3)
C37 C38 H38 119.8
C39 C38 H38 119.8
C40 C39 C38 119.2(3)
C40 C39 H39 120.4
C38 C39 H39 120.4
C39 C40 C41 120.6(3)
C39 C40 H40 119.7
C41 C40 H40 119.7
C40 C41 C36 120.9(3)
C40 C41 H41 119.5
C36 C41 H41 119.5
C47 C42 C43 117.4(3)
C47 C42 C35 121.5(3)
C43 C42 C35 120.9(3)
C44 C43 C42 121.4(4)
C44 C43 H43 119.3
C42 C43 H43 119.3
C43 C44 C45 121.0(4)
C43 C44 H44 119.5
C45 C44 H44 119.5
C46 C45 C44 118.3(4)
C46 C45 H45 120.9
C44 C45 H45 120.9
C45 C46 C47 120.9(4)
C45 C46 H46 119.6
C47 C46 H46 119.6
C42 C47 C46 121.1(3)
C42 C47 H47 119.5
C46 C47 H47 119.5
N3 C51 H51A 109.5
N3 C51 H51B 109.5
H51A C51 H51B 109.5
N3 C51 H51C 109.5
H51A C51 H51C 109.5
H51B C51 H51C 109.5
N3 C52 C53 108.4(3)
N3 C52 H52A 110.0
C53 C52 H52A 110.0
N3 C52 H52B 110.0
C53 C52 H52B 110.0
H52A C52 H52B 108.4
O31 C53 C52 110.1(3)
O31 C53 H53A 109.6
C52 C53 H53A 109.6
O31 C53 H53B 109.6
C52 C53 H53B 109.6
H53A C53 H53B 108.2
N3 C54 C55 110.9(2)
N3 C54 H54A 109.5
C55 C54 H54A 109.5
N3 C54 H54B 109.5
C55 C54 H54B 109.5
H54A C54 H54B 108.1
O32 C55 C56 107.3(2)
O32 C55 C62 110.4(2)
C56 C55 C62 113.7(3)
O32 C55 C54 107.3(2)
C56 C55 C54 108.5(2)
C62 C55 C54 109.5(2)
C61 C56 C57 118.2(3)
C61 C56 C55 124.5(3)
C57 C56 C55 117.3(3)
C58 C57 C56 121.3(3)
C58 C57 H57 119.4
C56 C57 H57 119.4
C57 C58 C59 119.7(4)
C57 C58 H58 120.1
C59 C58 H58 120.1
C60 C59 C58 119.8(4)
C60 C59 H59 120.1
C58 C59 H59 120.1
C59 C60 C61 120.4(4)
C59 C60 H60 119.8
C61 C60 H60 119.8
C56 C61 C60 120.5(3)
C56 C61 H61 119.7
C60 C61 H61 119.7
C67 C62 C63 118.0(3)
C67 C62 C55 121.4(3)
C63 C62 C55 120.5(3)
C64 C63 C62 120.7(3)
C64 C63 H63 119.7
C62 C63 H63 119.7
C63 C64 C65 120.8(3)
C63 C64 H64 119.6
C65 C64 H64 119.6
C64 C65 C66 119.1(3)
C64 C65 H65 120.5
C66 C65 H65 120.5
C65 C66 C67 120.3(3)
C65 C66 H66 119.9
C67 C66 H66 119.9
C62 C67 C66 121.1(3)
C62 C67 H67 119.5
C66 C67 H67 119.5
N4 C71 H71A 109.5
N4 C71 H71B 109.5
H71A C71 H71B 109.5
N4 C71 H71C 109.5
H71A C71 H71C 109.5
H71B C71 H71C 109.5
O41 C72 C73 109.0(3)
O41 C72 H72A 109.9
C73 C72 H72A 109.9
O41 C72 H72B 109.9
C73 C72 H72B 109.9
H72A C72 H72B 108.3
N4 C73 C72 108.3(2)
N4 C73 H73A 110.0
C72 C73 H73A 110.0
N4 C73 H73B 110.0
C72 C73 H73B 110.0
H73A C73 H73B 108.4
N4 C74 C75 110.6(2)
N4 C74 H74A 109.5
C75 C74 H74A 109.5
N4 C74 H74B 109.5
C75 C74 H74B 109.5
H74A C74 H74B 108.1
O42 C75 C76 108.3(2)
O42 C75 C74 106.5(2)
C76 C75 C74 109.1(2)
O42 C75 C82 110.9(2)
C76 C75 C82 110.2(2)
C74 C75 C82 111.7(2)
C81 C76 C77 117.5(3)
C81 C76 C75 120.6(3)
C77 C76 C75 121.9(3)
C78 C77 C76 121.1(3)
C78 C77 H77 119.5
C76 C77 H77 119.5
C79 C78 C77 120.4(4)
C79 C78 H78 119.8
C77 C78 H78 119.8
C80 C79 C78 118.8(3)
C80 C79 H79 120.6
C78 C79 H79 120.6
C79 C80 C81 121.6(3)
C79 C80 H80 119.2
C81 C80 H80 119.2
C76 C81 C80 120.5(3)
C76 C81 H81 119.7
C80 C81 H81 119.7
C87 C82 C83 117.5(3)
C87 C82 C75 121.6(3)
C83 C82 C75 120.9(3)
C84 C83 C82 122.1(3)
C84 C83 H83 119.0
C82 C83 H83 119.0
C83 C84 C85 120.0(3)
C83 C84 H84 120.0
C85 C84 H84 120.0
C86 C85 C84 118.6(3)
C86 C85 H85 120.7
C84 C85 H85 120.7
C85 C86 C87 120.8(3)
C85 C86 H86 119.6
C87 C86 H86 119.6
C82 C87 C86 121.1(3)
C82 C87 H87 119.5
C86 C87 H87 119.5
C96 C91 C92 118.6(5)
C96 C91 C97 121.2(5)
C92 C91 C97 120.1(5)
C93 C92 C91 121.3(6)
C93 C92 H92 119.3
C91 C92 H92 119.3
C92 C93 C94 120.2(6)
C92 C93 H93 119.9
C94 C93 H93 119.9
C95 C94 C93 119.9(6)
C95 C94 H94 120.0
C93 C94 H94 120.0
C94 C95 C96 120.5(6)
C94 C95 H95 119.8
C96 C95 H95 119.8
C91 C96 C95 119.4(5)
C91 C96 H96 120.3
C95 C96 H96 120.3
C91 C97 H97D 109.5
C91 C97 H97A 109.5
H97D C97 H97A 109.5
C91 C97 H97B 109.5
H97D C97 H97B 109.5
H97A C97 H97B 109.5

loop_
_geom_bond_atom_site_label_1
_geom_bond_atom_site_label_2
_geom_bond_distance
Pd1 Ge2 2.3584(5)
Pd1 Ge3 2.3585(4)
Pd1 Ge4 2.3588(5)
Pd1 Ge1 2.3685(5)
Ge1 O12 1.8484(19)
Ge1 O11 1.8500(19)
Ge1 N1 2.114(2)
Ge2 O22 1.835(2)
Ge2 O21 1.849(2)
Ge2 N2 2.112(2)
Ge3 O32 1.836(2)
Ge3 O31 1.856(2)
Ge3 N3 2.100(2)
Ge4 O42 1.841(2)
Ge4 O41 1.844(2)
Ge4 N4 2.132(2)
N1 C11 1.476(4)
N1 C14 1.486(3)
N1 C13 1.493(4)
N2 C31 1.482(4)
N2 C33 1.484(4)
N2 C34 1.486(4)
N3 C52 1.473(4)
N3 C51 1.483(4)
N3 C54 1.491(4)
N4 C71 1.473(4)
N4 C74 1.481(4)
N4 C73 1.493(4)
O11 C12 1.407(4)
O12 C15 1.414(3)
O21 C32 1.415(4)
O22 C35 1.413(3)
O31 C53 1.410(4)
O32 C55 1.422(3)
O41 C72 1.413(4)
O42 C75 1.414(3)
C11 H11A 0.9800
C11 H11B 0.9800
C11 H11C 0.9800
C12 C13 1.515(4)
C12 H12A 0.9900
C12 H12B 0.9900
C13 H13A 0.9900
C13 H13B 0.9900
C14 C15 1.552(4)
C14 H14A 0.9900
C14 H14B 0.9900
C15 C22 1.527(4)
C15 C16 1.541(4)
C16 C21 1.382(4)
C16 C17 1.392(4)
C17 C18 1.377(4)
C17 H17 0.9500
C18 C19 1.381(5)
C18 H18 0.9500
C19 C20 1.359(5)
C19 H19 0.9500
C20 C21 1.395(4)
C20 H20 0.9500
C21 H21 0.9500
C22 C27 1.392(4)
C22 C23 1.393(4)
C23 C24 1.383(4)
C23 H23 0.9500
C24 C25 1.378(5)
C24 H24 0.9500
C25 C26 1.378(5)
C25 H25 0.9500
C26 C27 1.397(4)
C26 H26 0.9500
C27 H27 0.9500
C31 H31A 0.9800
C31 H31B 0.9800
C31 H31C 0.9800
C32 C33 1.515(5)
C32 H32A 0.9900
C32 H32B 0.9900
C33 H33A 0.9900
C33 H33B 0.9900
C34 C35 1.541(4)
C34 H34A 0.9900
C34 H34B 0.9900
C35 C36 1.532(4)
C35 C42 1.540(5)
C36 C37 1.385(4)
C36 C41 1.392(4)
C37 C38 1.381(4)
C37 H37 0.9500
C38 C39 1.385(5)
C38 H38 0.9500
C39 C40 1.367(5)
C39 H39 0.9500
C40 C41 1.376(5)
C40 H40 0.9500
C41 H41 0.9500
C42 C47 1.384(4)
C42 C43 1.386(5)
C43 C44 1.368(6)
C43 H43 0.9500
C44 C45 1.383(6)
C44 H44 0.9500
C45 C46 1.370(5)
C45 H45 0.9500
C46 C47 1.384(5)
C46 H46 0.9500
C47 H47 0.9500
C51 H51A 0.9800
C51 H51B 0.9800
C51 H51C 0.9800
C52 C53 1.513(5)
C52 H52A 0.9900
C52 H52B 0.9900
C53 H53A 0.9900
C53 H53B 0.9900
C54 C55 1.543(4)
C54 H54A 0.9900
C54 H54B 0.9900
C55 C56 1.531(4)
C55 C62 1.533(4)
C56 C61 1.382(4)
C56 C57 1.390(5)
C57 C58 1.379(5)
C57 H57 0.9500
C58 C59 1.380(5)
C58 H58 0.9500
C59 C60 1.370(5)
C59 H59 0.9500
C60 C61 1.389(5)
C60 H60 0.9500
C61 H61 0.9500
C62 C67 1.380(4)
C62 C63 1.400(4)
C63 C64 1.374(5)
C63 H63 0.9500
C64 C65 1.376(5)
C64 H64 0.9500
C65 C66 1.382(4)
C65 H65 0.9500
C66 C67 1.385(4)
C66 H66 0.9500
C67 H67 0.9500
C71 H71A 0.9800
C71 H71B 0.9800
C71 H71C 0.9800
C72 C73 1.511(5)
C72 H72A 0.9900
C72 H72B 0.9900
C73 H73A 0.9900
C73 H73B 0.9900
C74 C75 1.540(4)
C74 H74A 0.9900
C74 H74B 0.9900
C75 C76 1.530(4)
C75 C82 1.547(4)
C76 C81 1.374(4)
C76 C77 1.395(4)
C77 C78 1.378(5)
C77 H77 0.9500
C78 C79 1.369(5)
C78 H78 0.9500
C79 C80 1.359(5)
C79 H79 0.9500
C80 C81 1.382(5)
C80 H80 0.9500
C81 H81 0.9500
C82 C87 1.381(4)
C82 C83 1.389(4)
C83 C84 1.372(5)
C83 H83 0.9500
C84 C85 1.391(5)
C84 H84 0.9500
C85 C86 1.380(4)
C85 H85 0.9500
C86 C87 1.386(4)
C86 H86 0.9500
C87 H87 0.9500
C91 C96 1.370(6)
C91 C92 1.382(6)
C91 C97 1.472(6)
C92 C93 1.358(7)
C92 H92 0.9500
C93 C94 1.362(8)
C93 H93 0.9500
C94 C95 1.355(8)
C94 H94 0.9500
C95 C96 1.403(7)
C95 H95 0.9500
C96 H96 0.9500
C97 H97D 0.9800
C97 H97A 0.9800
C97 H97B 0.9800
